data_7058184
loop_
_publ_author_name
'Gorbunov, Alexander'
'Kuznetsova, Julia'
'Puchnin, Kirill'
'Kovalev, Vladimir'
'Vatsouro, Ivan'

_publ_section_title
;
 Triazolated calix[4]arenes from 2-azidoethylated precursors: is there a
 difference in the way the triazoles are attached to narrow rims?
;
_journal_issue 11
_journal_name_full 'New Journal of Chemistry'
_journal_page_first 4562
_journal_paper_doi 10.1039/C8NJ06464D
_journal_volume 43
_journal_year 2019
_chemical_formula_moiety 'C78 H90 N6 O4'
_chemical_formula_sum 'C78 H90 N6 O4'
_chemical_formula_weight 1175.55
_space_group_crystal_system monoclinic
_space_group_IT_number 14
_space_group_name_Hall '-P 2yn'
_space_group_name_H-M_alt 'P 1 21/n 1'
_symmetry_space_group_name_Hall '-P 2yn'
_symmetry_space_group_name_H-M 'P 1 21/n 1'
_atom_sites_solution_hydrogens mixed
_atom_sites_solution_primary dual
_audit_creation_date 2018-11-25
_audit_creation_method
;
Olex2 1.2
(compiled 2018.05.29 svn.r3508 for OlexSys, GUI svn.r5506)
;
_audit_update_record
;
2018-11-25 deposited with the CCDC.    2019-02-19 downloaded from the CCDC.
;
_cell_angle_alpha 90
_cell_angle_beta 94.043(8)
_cell_angle_gamma 90
_cell_formula_units_Z 4
_cell_length_a 13.564(2)
_cell_length_b 22.418(4)
_cell_length_c 22.576(3)
_cell_measurement_reflns_used 9903
_cell_measurement_temperature 120
_cell_measurement_theta_max 73.87
_cell_measurement_theta_min 2.78
_cell_volume 6847.8(18)
_computing_cell_refinement 'APEX3 v.2017.3_0 (Bruker AXS, 2017)'
_computing_data_collection 'APEX3 v.2017.3_0 (Bruker AXS, 2017)'
_computing_data_reduction 'SAINT v8.38A (Bruker AXS, 2016)'
_computing_molecular_graphics 'Olex2 (Dolomanov et al., 2009)'
_computing_publication_material 'Olex2 (Dolomanov et al., 2009)'
_computing_structure_refinement 'ShelXL (Sheldrick, 2015)'
_computing_structure_solution 'ShelXT (Sheldrick, 2015)'
_diffrn_ambient_temperature 120
_diffrn_detector 'Bruker PHOTON 100 CMOS'
_diffrn_detector_area_resol_mean 7.9
_diffrn_detector_type 'CMOS sensor'
_diffrn_measured_fraction_theta_full 0.989
_diffrn_measured_fraction_theta_max 0.989
_diffrn_measurement_device '3-circle diffractometer'
_diffrn_measurement_device_type 'Bruker D8 Venture'
_diffrn_measurement_method '\w and \f scans'
_diffrn_radiation_monochromator 'focusing mirrors'
_diffrn_radiation_probe x-ray
_diffrn_radiation_type CuK\a
_diffrn_radiation_wavelength 1.54178
_diffrn_reflns_av_R_equivalents 0.0584
_diffrn_reflns_av_unetI/netI 0.0638
_diffrn_reflns_Laue_measured_fraction_full 0.989
_diffrn_reflns_Laue_measured_fraction_max 0.989
_diffrn_reflns_limit_h_max 16
_diffrn_reflns_limit_h_min -16
_diffrn_reflns_limit_k_max 25
_diffrn_reflns_limit_k_min -26
_diffrn_reflns_limit_l_max 23
_diffrn_reflns_limit_l_min -26
_diffrn_reflns_number 42315
_diffrn_reflns_point_group_measured_fraction_full 0.989
_diffrn_reflns_point_group_measured_fraction_max 0.989
_diffrn_reflns_theta_full 66.596
_diffrn_reflns_theta_max 66.596
_diffrn_reflns_theta_min 2.781
_diffrn_source 'microfocus sealed X-ray tube'
_diffrn_source_type 'Incoatec I\mS microsource'
_diffrn_standards_number 0
_exptl_absorpt_coefficient_mu 0.545
_exptl_absorpt_correction_T_max 1.0000
_exptl_absorpt_correction_T_min 0.9285
_exptl_absorpt_correction_type multi-scan
_exptl_absorpt_process_details
'SADABS-2016/2 (Bruker,2016/2) was used for absorption correction. wR2(int) was 0.0612 before and 0.0504 after correction. The Ratio of minimum to maximum transmission is 0.9285. The \l/2 correction factor is Not present.'
_exptl_crystal_colour colourless
_exptl_crystal_colour_primary colourless
_exptl_crystal_density_diffrn 1.140
_exptl_crystal_description block
_exptl_crystal_F_000 2528
_exptl_crystal_recrystallization_method 'Re-crystallisation from solvent: CHCl3, Ethanol'
_exptl_crystal_size_max 0.14
_exptl_crystal_size_mid 0.12
_exptl_crystal_size_min 0.11
_refine_diff_density_max 0.561
_refine_diff_density_min -0.562
_refine_diff_density_rms 0.055
_refine_ls_extinction_method none
_refine_ls_goodness_of_fit_ref 1.062
_refine_ls_hydrogen_treatment constr
_refine_ls_matrix_type full
_refine_ls_number_parameters 816
_refine_ls_number_reflns 11952
_refine_ls_number_restraints 17
_refine_ls_restrained_S_all 1.077
_refine_ls_R_factor_all 0.0951
_refine_ls_R_factor_gt 0.0539
_refine_ls_shift/su_max 0.001
_refine_ls_shift/su_mean 0.000
_refine_ls_structure_factor_coef Fsqd
_refine_ls_weighting_details 'w=1/[\s^2^(Fo^2^)+(0.0801P)^2^+1.1678P] where P=(Fo^2^+2Fc^2^)/3'
_refine_ls_weighting_scheme calc
_refine_ls_wR_factor_gt 0.1370
_refine_ls_wR_factor_ref 0.1650
_reflns_Friedel_coverage 0.000
_reflns_number_gt 7528
_reflns_number_total 11952
_reflns_threshold_expression 'I > 2\s(I)'
_cod_data_source_file c8nj06464d2.cif
_cod_data_source_block ky71
_cod_depositor_comments
;
The following automatic conversions were performed:

'_diffrn_radiation_probe' value 'X-ray' changed to 'x-ray' according
to
/home/data/users/saulius/crontab/automatic-downloads/rss-feeds/RSC/lib/dictionaries/cif_core.dic
dictionary named 'cif_core.dic' version 2.4.2 from 2011-04-26.

Automatic conversion script
Id: cif_fix_values 4973 2017-02-22 13:04:09Z antanas 

 Adding full bibliography for 7058184.cif.
;
_cod_original_cell_volume 6847.4(18)
_cod_database_code 7058184
_shelx_shelxl_version_number 2014/7
_shelx_space_group_comment
;
The symmetry employed for this shelxl refinement is uniquely defined
by the following loop, which should always be used as a source of
symmetry information in preference to the above space-group names.
They are only intended as comments.
;
_shelx_estimated_absorpt_t_max 0.943
_shelx_estimated_absorpt_t_min 0.928
_computing.bruker_data_scaling 'SADABS V2012/1 (Bruker AXS Inc.)'

_olex2_refinement_description
;
1. Fixed Uiso
 At 1.2 times of:
  All C(H) groups, All C(H,H) groups, All C(H,H,H,H) groups
 At 1.5 times of:
  All C(H,H,H) groups
2. Restrained distances
 C49-C51 = C49-C50
 1.54 with sigma of 0.01
 C38-C37 \\sim C39-C37 \\sim C40-C37 \\sim C41-C37 \\sim C42-C37 \\sim C43-C37
 with sigma of 0.01
3. Uiso/Uaniso restraints and constraints
Uanis(C51) = Uanis(C49) = Uanis(C50)
Uanis(C41) = Uanis(C40)
Uanis(C39) = Uanis(C38)
Uanis(C42) = Uanis(C43)
4. Others
 Fixed Sof: C40(0.33333) H40A(0.33333) H40B(0.33333) H40C(0.33333)
 C42(0.33333) H42A(0.33333) H42B(0.33333) H42C(0.33333) C39(0.66667)
 H39A(0.66667) H39B(0.66667) H39C(0.66667) C50(0.8) H50A(0.8) H50B(0.8)
 H50C(0.8) C51(0.2) H51A(0.2) H51B(0.2) H51C(0.2) C43(0.66667) H43A(0.66667)
 H43B(0.66667) H43C(0.66667) C41(0.66667) H41A(0.66667) H41B(0.66667)
 H41C(0.66667) C38(0.33333) H38A(0.33333) H38B(0.33333) H38C(0.33333) H49A(0.8)
 H49B(0.8) H49C(0.2) H49D(0.2)
5.a Riding coordinates:
 C30(H30A,H30B,H30C)
5.b Secondary CH2 refined with riding coordinates:
 C16(H16A,H16B), C12(H12A,H12B), C4(H4A,H4B), C69(H69A,H69B), C55(H55A,H55B),
 C8(H8A,H8B), C56(H56A,H56B), C70(H70A,H70B), C52(H52A,H52B), C48(H48A,H48B),
 C53(H53A,H53B), C49(H49A,H49B), C49(H49C,H49D)
5.c Aromatic/amide H refined with riding coordinates:
 C17(H17), C26(H26), C57(H57), C20(H20), C19(H19), C68(H68), C67(H67),
 C28(H28), C23(H23), C60(H60), C25(H25), C22(H22), C62(H62), C63(H63), C71(H71),
  C65(H65), C74(H74), C64(H64), C82(H82), C81(H81), C79(H79), C76(H76),
 C78(H78), C77(H77)
5.d Idealised Me refined as rotating group:
 C45(H45A,H45B,H45C), C46(H46A,H46B,H46C), C34(H34A,H34B,H34C), C47(H47A,H47B,
 H47C), C35(H35A,H35B,H35C), C36(H36A,H36B,H36C), C31(H31A,H31B,H31C), C32(H32A,
 H32B,H32C), C54(H54A,H54B,H54C), C40(H40A,H40B,H40C), C42(H42A,H42B,H42C),
 C39(H39A,H39B,H39C), C50(H50A,H50B,H50C), C51(H51A,H51B,H51C), C43(H43A,H43B,
 H43C), C41(H41A,H41B,H41C), C38(H38A,H38B,H38C)
;
_olex2_submission_special_instructions 'No special instructions were received'

loop_
_space_group_symop_operation_xyz
'x, y, z'
'-x+1/2, y+1/2, -z+1/2'
'-x, -y, -z'
'x-1/2, -y-1/2, z-1/2'

loop_
_atom_site_label
_atom_site_type_symbol
_atom_site_fract_x
_atom_site_fract_y
_atom_site_fract_z
_atom_site_U_iso_or_equiv
_atom_site_adp_type
_atom_site_occupancy
_atom_site_site_symmetry_order
_atom_site_calc_flag
_atom_site_refinement_flags_posn
_atom_site_refinement_flags_occupancy
_atom_site_disorder_assembly
_atom_site_disorder_group
O1 O 0.51129(12) 0.35921(8) 0.40340(7) 0.0323(4) Uani 1 1 d . . . .
O2 O 0.41787(12) 0.22298(8) 0.43975(7) 0.0339(4) Uani 1 1 d . . . .
O3 O 0.18579(11) 0.20309(8) 0.41470(7) 0.0327(4) Uani 1 1 d . . . .
O4 O 0.27959(11) 0.31888(8) 0.35593(7) 0.0318(4) Uani 1 1 d . . . .
N1 N 0.37223(14) 0.27783(10) 0.58900(9) 0.0341(5) Uani 1 1 d . . . .
N4 N 0.13816(15) 0.40152(11) 0.46353(9) 0.0391(5) Uani 1 1 d . . . .
N3 N 0.44209(17) 0.29430(11) 0.67523(9) 0.0426(6) Uani 1 1 d . . . .
N2 N 0.42878(16) 0.25302(11) 0.63388(10) 0.0428(6) Uani 1 1 d . . . .
C1 C 0.48271(16) 0.34397(11) 0.29803(10) 0.0265(5) Uani 1 1 d . . . .
C2 C 0.52762(16) 0.32617(11) 0.35259(10) 0.0270(5) Uani 1 1 d . . . .
N5 N 0.14406(18) 0.37893(12) 0.51899(10) 0.0501(6) Uani 1 1 d . . . .
C18 C 0.56674(16) 0.26264(11) 0.25008(10) 0.0287(5) Uani 1 1 d . . . .
C17 C 0.50421(16) 0.31179(11) 0.24770(10) 0.0286(5) Uani 1 1 d . . . .
H17 H 0.4749 0.3240 0.2102 0.034 Uiso 1 1 calc R . . .
C14 C 0.25238(16) 0.33284(12) 0.29693(10) 0.0289(5) Uani 1 1 d . . . .
N6 N 0.13702(18) 0.42480(12) 0.55514(10) 0.0507(6) Uani 1 1 d . . . .
C3 C 0.58592(16) 0.27551(11) 0.35728(10) 0.0279(5) Uani 1 1 d . . . .
C10 C 0.21740(16) 0.17632(11) 0.36319(10) 0.0293(5) Uani 1 1 d . . . .
C58 C 0.39458(17) 0.34522(12) 0.65708(11) 0.0319(6) Uani 1 1 d . . . .
C6 C 0.48255(17) 0.17635(12) 0.43168(9) 0.0302(6) Uani 1 1 d . . . .
C26 C 0.14917(17) 0.31343(12) 0.20902(10) 0.0315(6) Uani 1 1 d . . . .
H26 H 0.0940 0.2937 0.1896 0.038 Uiso 1 1 calc R . . .
C15 C 0.31042(16) 0.37133(11) 0.26568(10) 0.0277(5) Uani 1 1 d . . . .
C16 C 0.40857(16) 0.39463(11) 0.29286(10) 0.0272(5) Uani 1 1 d . . . .
H16A H 0.4332 0.4267 0.2676 0.033 Uiso 1 1 calc R . . .
H16B H 0.3997 0.4115 0.3327 0.033 Uiso 1 1 calc R . . .
C57 C 0.34992(17) 0.33468(12) 0.60177(11) 0.0334(6) Uani 1 1 d . . . .
H57 H 0.3113 0.3618 0.5775 0.040 Uiso 1 1 calc R . . .
C5 C 0.58249(17) 0.18729(12) 0.42394(10) 0.0321(6) Uani 1 1 d . . . .
C59 C 0.39561(17) 0.39928(12) 0.69391(11) 0.0321(6) Uani 1 1 d . . . .
C27 C 0.20393(16) 0.35282(12) 0.17637(10) 0.0307(6) Uani 1 1 d . . . .
C20 C 0.64331(17) 0.13844(12) 0.41483(10) 0.0320(6) Uani 1 1 d . . . .
H20 H 0.7116 0.1454 0.4107 0.038 Uiso 1 1 calc R . . .
C13 C 0.17228(16) 0.30210(12) 0.26871(10) 0.0316(6) Uani 1 1 d . . . .
C9 C 0.28242(17) 0.12828(12) 0.36813(10) 0.0314(6) Uani 1 1 d . . . .
C19 C 0.60577(16) 0.24471(12) 0.30554(10) 0.0310(6) Uani 1 1 d . . . .
H19 H 0.6472 0.2105 0.3086 0.037 Uiso 1 1 calc R . . .
C68 C 0.33146(17) 0.44790(12) 0.67888(11) 0.0344(6) Uani 1 1 d . . . .
H68 H 0.2867 0.4452 0.6447 0.041 Uiso 1 1 calc R . . .
C11 C 0.18185(16) 0.19766(12) 0.30773(10) 0.0312(6) Uani 1 1 d . . . .
C21 C 0.60873(18) 0.08011(12) 0.41150(10) 0.0338(6) Uani 1 1 d . . . .
C12 C 0.11883(16) 0.25357(12) 0.30069(10) 0.0323(6) Uani 1 1 d . . . .
H12A H 0.0558 0.2439 0.2779 0.039 Uiso 1 1 calc R . . .
H12B H 0.1032 0.2682 0.3403 0.039 Uiso 1 1 calc R . . .
C67 C 0.33297(17) 0.49826(12) 0.71254(11) 0.0360(6) Uani 1 1 d . . . .
H67 H 0.2892 0.5301 0.7015 0.043 Uiso 1 1 calc R . . .
C4 C 0.62266(17) 0.24972(12) 0.41722(10) 0.0320(6) Uani 1 1 d . . . .
H4A H 0.6958 0.2486 0.4204 0.038 Uiso 1 1 calc R . . .
H4B H 0.6008 0.2754 0.4495 0.038 Uiso 1 1 calc R . . .
C7 C 0.44398(17) 0.11885(12) 0.42715(10) 0.0326(6) Uani 1 1 d . . . .
C24 C 0.26618(17) 0.11617(12) 0.26033(11) 0.0342(6) Uani 1 1 d . . . .
C66 C 0.39906(17) 0.50397(12) 0.76402(11) 0.0339(6) Uani 1 1 d . . . .
C44 C 0.17900(18) 0.35912(12) 0.10941(11) 0.0358(6) Uani 1 1 d . . . .
C69 C 0.25916(18) 0.36385(13) 0.39773(10) 0.0368(6) Uani 1 1 d . . . .
H69A H 0.2726 0.4035 0.3808 0.044 Uiso 1 1 calc R . . .
H69B H 0.3035 0.3586 0.4341 0.044 Uiso 1 1 calc R . . .
C61 C 0.46340(17) 0.45573(12) 0.77923(11) 0.0343(6) Uani 1 1 d . . . .
C28 C 0.28426(17) 0.38109(12) 0.20574(10) 0.0301(5) Uani 1 1 d . . . .
H28 H 0.3226 0.4079 0.1843 0.036 Uiso 1 1 calc R . . .
C55 C 0.43517(17) 0.25563(12) 0.49381(10) 0.0340(6) Uani 1 1 d . . . .
H55A H 0.4388 0.2988 0.4850 0.041 Uiso 1 1 calc R . . .
H55B H 0.4991 0.2433 0.5140 0.041 Uiso 1 1 calc R . . .
C23 C 0.30502(18) 0.09865(12) 0.31632(11) 0.0354(6) Uani 1 1 d . . . .
H23 H 0.3484 0.0654 0.3194 0.043 Uiso 1 1 calc R . . .
C8 C 0.33331(18) 0.10891(12) 0.42696(11) 0.0355(6) Uani 1 1 d . . . .
H8A H 0.3199 0.0661 0.4337 0.043 Uiso 1 1 calc R . . .
H8B H 0.3066 0.1320 0.4596 0.043 Uiso 1 1 calc R . . .
C60 C 0.46020(17) 0.40371(12) 0.74354(11) 0.0350(6) Uani 1 1 d . . . .
H60 H 0.5033 0.3714 0.7540 0.042 Uiso 1 1 calc R . . .
C25 C 0.20775(17) 0.16667(12) 0.25773(10) 0.0337(6) Uani 1 1 d . . . .
H25 H 0.1840 0.1810 0.2198 0.040 Uiso 1 1 calc R . . .
C33 C 0.67532(19) 0.02721(12) 0.39838(11) 0.0380(6) Uani 1 1 d . . . .
C22 C 0.50744(18) 0.07167(13) 0.41739(10) 0.0356(6) Uani 1 1 d . . . .
H22 H 0.4813 0.0324 0.4146 0.043 Uiso 1 1 calc R . . .
C56 C 0.35239(18) 0.24412(13) 0.53425(10) 0.0363(6) Uani 1 1 d . . . .
H56A H 0.2884 0.2567 0.5144 0.044 Uiso 1 1 calc R . . .
H56B H 0.3486 0.2010 0.5433 0.044 Uiso 1 1 calc R . . .
C62 C 0.53039(19) 0.46107(13) 0.83006(12) 0.0392(6) Uani 1 1 d . . . .
H62 H 0.5749 0.4295 0.8405 0.047 Uiso 1 1 calc R . . .
C29 C 0.59066(18) 0.23020(12) 0.19277(10) 0.0352(6) Uani 1 1 d . . . .
C70 C 0.15234(17) 0.36127(13) 0.41386(11) 0.0377(6) Uani 1 1 d . . . .
H70A H 0.1079 0.3731 0.3791 0.045 Uiso 1 1 calc R . . .
H70B H 0.1355 0.3200 0.4250 0.045 Uiso 1 1 calc R . . .
C63 C 0.53104(19) 0.51131(13) 0.86388(12) 0.0433(7) Uani 1 1 d . . . .
H63 H 0.5758 0.5142 0.8981 0.052 Uiso 1 1 calc R . . .
C71 C 0.12797(19) 0.46118(14) 0.46440(11) 0.0413(7) Uani 1 1 d . . . .
H71 H 0.1225 0.4873 0.4312 0.050 Uiso 1 1 calc R . . .
C72 C 0.12716(19) 0.47649(14) 0.52316(11) 0.0421(7) Uani 1 1 d . . . .
C65 C 0.40246(19) 0.55592(12) 0.79997(11) 0.0373(6) Uani 1 1 d . . . .
H65 H 0.3599 0.5886 0.7897 0.045 Uiso 1 1 calc R . . .
C73 C 0.12136(19) 0.53561(14) 0.55139(12) 0.0440(7) Uani 1 1 d . . . .
C52 C 0.09651(19) 0.17463(14) 0.43187(11) 0.0422(7) Uani 1 1 d . . . .
H52A H 0.1092 0.1316 0.4387 0.051 Uiso 1 1 calc R . . .
H52B H 0.0442 0.1785 0.3993 0.051 Uiso 1 1 calc R . . .
C74 C 0.11488(19) 0.54005(15) 0.61192(12) 0.0479(8) Uani 1 1 d . . . .
H74 H 0.1112 0.5048 0.6351 0.057 Uiso 1 1 calc R . . .
C37 C 0.28417(19) 0.07866(12) 0.20519(11) 0.0413(7) Uani 1 1 d D . . .
C64 C 0.4665(2) 0.55915(13) 0.84916(12) 0.0415(7) Uani 1 1 d . . . .
H64 H 0.4677 0.5937 0.8735 0.050 Uiso 1 1 calc R . . .
C45 C 0.1929(2) 0.29768(14) 0.08037(11) 0.0451(7) Uani 1 1 d . . . .
H45A H 0.2610 0.2841 0.0892 0.068 Uiso 1 1 calc GR . . .
H45B H 0.1793 0.3010 0.0373 0.068 Uiso 1 1 calc GR . . .
H45C H 0.1471 0.2689 0.0962 0.068 Uiso 1 1 calc GR . . .
C46 C 0.07207(19) 0.38019(14) 0.09728(12) 0.0455(7) Uani 1 1 d . . . .
H46A H 0.0273 0.3517 0.1145 0.068 Uiso 1 1 calc GR . . .
H46B H 0.0563 0.3828 0.0543 0.068 Uiso 1 1 calc GR . . .
H46C H 0.0642 0.4195 0.1152 0.068 Uiso 1 1 calc GR . . .
C82 C 0.1227(2) 0.58848(15) 0.51760(13) 0.0510(8) Uani 1 1 d . . . .
H82 H 0.1237 0.5856 0.4757 0.061 Uiso 1 1 calc R . . .
C75 C 0.11364(19) 0.59654(16) 0.63998(13) 0.0494(8) Uani 1 1 d . . . .
C34 C 0.6441(2) 0.00266(14) 0.33663(12) 0.0513(8) Uani 1 1 d . . . .
H34A H 0.5749 -0.0101 0.3354 0.077 Uiso 1 1 calc GR . . .
H34B H 0.6860 -0.0315 0.3281 0.077 Uiso 1 1 calc GR . . .
H34C H 0.6515 0.0339 0.3068 0.077 Uiso 1 1 calc GR . . .
C47 C 0.2469(2) 0.40385(14) 0.08082(12) 0.0481(8) Uani 1 1 d . . . .
H47A H 0.2401 0.4431 0.0991 0.072 Uiso 1 1 calc GR . . .
H47B H 0.2283 0.4066 0.0382 0.072 Uiso 1 1 calc GR . . .
H47C H 0.3156 0.3904 0.0869 0.072 Uiso 1 1 calc GR . . .
C48 C 0.5850(2) 0.40512(14) 0.41281(14) 0.0536(8) Uani 1 1 d . . . .
H48A H 0.5826 0.4320 0.3780 0.064 Uiso 1 1 calc R . . .
H48B H 0.6515 0.3867 0.4171 0.064 Uiso 1 1 calc R . . .
C35 C 0.7842(2) 0.04622(14) 0.39937(14) 0.0520(8) Uani 1 1 d . . . .
H35A H 0.7927 0.0747 0.3672 0.078 Uiso 1 1 calc GR . . .
H35B H 0.8256 0.0111 0.3939 0.078 Uiso 1 1 calc GR . . .
H35C H 0.8039 0.0650 0.4376 0.078 Uiso 1 1 calc GR . . .
C80 C 0.12045(19) 0.64918(16) 0.60538(14) 0.0532(8) Uani 1 1 d . . . .
C81 C 0.1227(2) 0.64358(16) 0.54307(15) 0.0552(8) Uani 1 1 d . . . .
H81 H 0.1242 0.6783 0.5190 0.066 Uiso 1 1 calc R . . .
C36 C 0.6663(2) -0.02136(14) 0.44467(13) 0.0519(8) Uani 1 1 d . . . .
H36A H 0.6868 -0.0055 0.4841 0.078 Uiso 1 1 calc GR . . .
H36B H 0.7089 -0.0550 0.4357 0.078 Uiso 1 1 calc GR . . .
H36C H 0.5976 -0.0349 0.4440 0.078 Uiso 1 1 calc GR . . .
C31 C 0.6624(2) 0.26796(15) 0.15997(13) 0.0580(9) Uani 1 1 d . . . .
H31A H 0.6335 0.3074 0.1518 0.087 Uiso 1 1 calc GR . . .
H31B H 0.6753 0.2485 0.1224 0.087 Uiso 1 1 calc GR . . .
H31C H 0.7245 0.2723 0.1845 0.087 Uiso 1 1 calc GR . . .
C32 C 0.6361(2) 0.16886(14) 0.20503(13) 0.0528(8) Uani 1 1 d . . . .
H32A H 0.7008 0.1734 0.2267 0.079 Uiso 1 1 calc GR . . .
H32B H 0.6440 0.1483 0.1673 0.079 Uiso 1 1 calc GR . . .
H32C H 0.5926 0.1454 0.2289 0.079 Uiso 1 1 calc GR . . .
C79 C 0.1244(2) 0.70664(17) 0.63450(16) 0.0637(10) Uani 1 1 d . . . .
H79 H 0.1288 0.7421 0.6118 0.076 Uiso 1 1 calc R . . .
C76 C 0.1085(2) 0.60248(19) 0.70172(14) 0.0661(10) Uani 1 1 d . . . .
H76 H 0.1023 0.5678 0.7254 0.079 Uiso 1 1 calc R . . .
C53 C 0.0625(2) 0.20151(17) 0.48589(14) 0.0616(9) Uani 1 1 d . . . .
H53A H 0.0497 0.2445 0.4789 0.074 Uiso 1 1 calc R . . .
H53B H 0.1152 0.1979 0.5184 0.074 Uiso 1 1 calc R . . .
C78 C 0.1219(2) 0.7097(2) 0.69417(17) 0.0705(11) Uani 1 1 d . . . .
H78 H 0.1265 0.7474 0.7133 0.085 Uiso 1 1 calc R . . .
C30 C 0.4955(2) 0.22158(18) 0.15332(14) 0.0727(11) Uani 1 1 d . . . .
H30A H 0.4963 0.1831 0.1347 0.109 Uiso 1 1 d R . . .
H30B H 0.4395 0.2242 0.1770 0.109 Uiso 1 1 d R . . .
H30C H 0.4909 0.2521 0.1234 0.109 Uiso 1 1 d R . . .
C54 C -0.0322(3) 0.1714(2) 0.50489(15) 0.0773(12) Uani 1 1 d . . . .
H54A H -0.0870 0.1800 0.4755 0.116 Uiso 1 1 calc GR . . .
H54B H -0.0479 0.1868 0.5437 0.116 Uiso 1 1 calc GR . . .
H54C H -0.0220 0.1282 0.5075 0.116 Uiso 1 1 calc GR . . .
C77 C 0.1124(2) 0.6579(2) 0.72828(17) 0.0729(12) Uani 1 1 d . . . .
H77 H 0.1086 0.6611 0.7700 0.088 Uiso 1 1 calc R . . .
C40 C 0.1921(9) 0.0428(6) 0.1871(7) 0.0577(19) Uani 0.3333 1 d D P A 2
H40A H 0.1758 0.0170 0.2200 0.086 Uiso 0.3333 1 calc GR P A 2
H40B H 0.2041 0.0182 0.1524 0.086 Uiso 0.3333 1 calc GR P A 2
H40C H 0.1369 0.0700 0.1770 0.086 Uiso 0.3333 1 calc GR P A 2
C42 C 0.3623(6) 0.0286(4) 0.2188(4) 0.0509(12) Uani 0.3333 1 d D P A 2
H42A H 0.4229 0.0462 0.2375 0.076 Uiso 0.3333 1 calc GR P A 2
H42B H 0.3770 0.0089 0.1817 0.076 Uiso 0.3333 1 calc GR P A 2
H42C H 0.3360 -0.0007 0.2457 0.076 Uiso 0.3333 1 calc GR P A 2
C39 C 0.2560(3) 0.1146(2) 0.14716(17) 0.0490(10) Uani 0.6667 1 d D P A 1
H39A H 0.1846 0.1220 0.1439 0.073 Uiso 0.6667 1 calc GR P A 1
H39B H 0.2742 0.0915 0.1127 0.073 Uiso 0.6667 1 calc GR P A 1
H39C H 0.2914 0.1527 0.1485 0.073 Uiso 0.6667 1 calc GR P A 1
C50 C 0.5835(4) 0.4076(2) 0.52118(19) 0.0824(10) Uani 0.8 1 d D P B 1
H50A H 0.5373 0.3741 0.5213 0.124 Uiso 0.8 1 calc GR P B 1
H50B H 0.5727 0.4341 0.5546 0.124 Uiso 0.8 1 calc GR P B 1
H50C H 0.6515 0.3925 0.5250 0.124 Uiso 0.8 1 calc GR P B 1
C51 C 0.6399(12) 0.4774(8) 0.5024(8) 0.0824(10) Uani 0.2 1 d D P B 2
H51A H 0.7053 0.4587 0.5036 0.124 Uiso 0.2 1 calc GR P B 2
H51B H 0.6191 0.4814 0.5429 0.124 Uiso 0.2 1 calc GR P B 2
H51C H 0.6431 0.5170 0.4843 0.124 Uiso 0.2 1 calc GR P B 2
C43 C 0.3925(3) 0.0621(2) 0.2041(2) 0.0509(12) Uani 0.6667 1 d D P A 1
H43A H 0.4330 0.0983 0.2081 0.076 Uiso 0.6667 1 calc GR P A 1
H43B H 0.4036 0.0424 0.1665 0.076 Uiso 0.6667 1 calc GR P A 1
H43C H 0.4108 0.0350 0.2371 0.076 Uiso 0.6667 1 calc GR P A 1
C41 C 0.2181(5) 0.0242(3) 0.2051(3) 0.0577(19) Uani 0.6667 1 d D P A 1
H41A H 0.2365 -0.0003 0.2402 0.086 Uiso 0.6667 1 calc GR P A 1
H41B H 0.2260 0.0008 0.1691 0.086 Uiso 0.6667 1 calc GR P A 1
H41C H 0.1491 0.0368 0.2061 0.086 Uiso 0.6667 1 calc GR P A 1
C38 C 0.3240(7) 0.1148(4) 0.1567(3) 0.0490(10) Uani 0.3333 1 d D P A 2
H38A H 0.2766 0.1462 0.1444 0.073 Uiso 0.3333 1 calc GR P A 2
H38B H 0.3347 0.0890 0.1227 0.073 Uiso 0.3333 1 calc GR P A 2
H38C H 0.3869 0.1330 0.1712 0.073 Uiso 0.3333 1 calc GR P A 2
C49 C 0.5677(3) 0.43993(19) 0.46680(16) 0.0824(10) Uani 1 1 d D . . .
H49A H 0.6119 0.4751 0.4684 0.099 Uiso 0.8 1 calc R P B 1
H49B H 0.4988 0.4548 0.4635 0.099 Uiso 0.8 1 calc R P B 1
H49C H 0.5427 0.4109 0.4951 0.099 Uiso 0.2 1 calc R P B 2
H49D H 0.5115 0.4667 0.4552 0.099 Uiso 0.2 1 calc R P B 2

loop_
_atom_site_aniso_label
_atom_site_aniso_U_11
_atom_site_aniso_U_22
_atom_site_aniso_U_33
_atom_site_aniso_U_23
_atom_site_aniso_U_13
_atom_site_aniso_U_12
O1 0.0355(9) 0.0387(10) 0.0224(8) -0.0059(8) -0.0001(7) 0.0001(8)
O2 0.0338(9) 0.0412(11) 0.0261(8) -0.0030(8) -0.0027(7) 0.0079(8)
O3 0.0317(8) 0.0423(11) 0.0247(8) -0.0005(8) 0.0061(7) -0.0017(8)
O4 0.0294(8) 0.0435(11) 0.0222(8) 0.0029(8) -0.0004(6) 0.0006(8)
N1 0.0311(10) 0.0442(14) 0.0270(10) 0.0019(10) 0.0028(8) 0.0019(10)
N4 0.0324(11) 0.0569(16) 0.0279(11) 0.0000(11) 0.0006(9) 0.0044(11)
N3 0.0486(13) 0.0444(14) 0.0337(12) -0.0060(12) -0.0049(10) 0.0101(11)
N2 0.0462(13) 0.0459(14) 0.0354(12) -0.0017(12) -0.0026(10) 0.0079(11)
C1 0.0232(10) 0.0308(14) 0.0254(11) -0.0008(11) 0.0017(9) -0.0035(10)
C2 0.0247(11) 0.0356(14) 0.0211(11) -0.0023(11) 0.0041(9) -0.0033(10)
N5 0.0556(14) 0.0637(18) 0.0304(12) 0.0043(13) -0.0020(10) 0.0124(13)
C18 0.0252(11) 0.0352(15) 0.0258(12) -0.0029(11) 0.0033(9) -0.0031(10)
C17 0.0266(11) 0.0363(14) 0.0229(11) 0.0016(11) 0.0010(9) -0.0025(11)
C14 0.0261(11) 0.0381(15) 0.0225(11) 0.0003(11) 0.0008(9) 0.0037(11)
N6 0.0590(15) 0.0637(18) 0.0289(11) -0.0028(13) -0.0018(11) 0.0136(13)
C3 0.0227(11) 0.0354(14) 0.0251(11) 0.0012(11) -0.0009(9) -0.0025(10)
C10 0.0262(11) 0.0364(15) 0.0256(11) -0.0031(12) 0.0038(9) -0.0060(11)
C58 0.0266(11) 0.0374(15) 0.0319(12) 0.0038(12) 0.0038(10) 0.0026(11)
C6 0.0324(12) 0.0398(15) 0.0178(11) 0.0023(11) -0.0017(9) 0.0052(11)
C26 0.0252(11) 0.0389(15) 0.0297(12) -0.0017(12) -0.0026(10) 0.0001(11)
C15 0.0236(11) 0.0313(14) 0.0281(12) -0.0025(11) 0.0000(9) 0.0028(10)
C16 0.0271(11) 0.0316(14) 0.0229(11) -0.0016(11) 0.0027(9) -0.0011(10)
C57 0.0309(12) 0.0382(16) 0.0314(13) 0.0032(13) 0.0046(10) 0.0052(11)
C5 0.0339(12) 0.0421(16) 0.0197(11) 0.0026(12) -0.0019(10) 0.0020(12)
C59 0.0259(11) 0.0394(15) 0.0315(12) 0.0005(12) 0.0046(10) -0.0020(11)
C27 0.0283(11) 0.0378(15) 0.0254(12) 0.0005(12) -0.0021(10) 0.0020(11)
C20 0.0303(12) 0.0433(16) 0.0219(11) 0.0039(12) -0.0016(9) 0.0027(12)
C13 0.0242(11) 0.0399(15) 0.0307(12) 0.0018(12) 0.0024(9) 0.0013(11)
C9 0.0269(11) 0.0395(15) 0.0277(12) 0.0014(12) 0.0013(9) -0.0042(11)
C19 0.0259(11) 0.0374(15) 0.0297(12) -0.0007(12) 0.0014(9) 0.0041(11)
C68 0.0312(12) 0.0386(16) 0.0329(13) 0.0037(13) -0.0005(10) 0.0026(11)
C11 0.0247(11) 0.0392(15) 0.0294(12) 0.0018(12) -0.0004(9) -0.0072(11)
C21 0.0377(13) 0.0426(16) 0.0207(11) 0.0002(12) 0.0001(10) 0.0081(12)
C12 0.0246(11) 0.0442(16) 0.0279(12) 0.0005(12) 0.0013(9) -0.0039(11)
C67 0.0322(13) 0.0368(16) 0.0389(14) 0.0050(13) 0.0018(11) 0.0016(11)
C4 0.0296(12) 0.0404(15) 0.0258(12) -0.0007(12) -0.0004(10) 0.0025(11)
C7 0.0329(12) 0.0418(16) 0.0230(11) 0.0030(12) 0.0002(10) 0.0036(12)
C24 0.0287(12) 0.0435(16) 0.0304(12) -0.0054(13) 0.0028(10) -0.0103(12)
C66 0.0289(12) 0.0372(15) 0.0363(13) 0.0019(13) 0.0066(10) -0.0048(11)
C44 0.0355(13) 0.0428(16) 0.0280(12) 0.0054(13) -0.0065(10) -0.0044(12)
C69 0.0331(12) 0.0545(18) 0.0228(12) -0.0050(13) 0.0020(10) 0.0011(12)
C61 0.0260(11) 0.0423(16) 0.0350(13) 0.0009(13) 0.0038(10) -0.0021(11)
C28 0.0293(12) 0.0349(14) 0.0262(12) 0.0012(12) 0.0031(10) 0.0025(11)
C55 0.0318(12) 0.0414(16) 0.0289(12) -0.0050(12) 0.0032(10) 0.0023(12)
C23 0.0327(12) 0.0375(15) 0.0364(14) -0.0025(13) 0.0043(11) -0.0017(12)
C8 0.0367(13) 0.0394(16) 0.0303(12) 0.0057(12) 0.0021(11) 0.0006(12)
C60 0.0273(12) 0.0407(16) 0.0369(13) 0.0027(13) 0.0013(10) 0.0023(11)
C25 0.0302(12) 0.0462(16) 0.0242(12) 0.0018(12) -0.0015(10) -0.0086(12)
C33 0.0410(14) 0.0394(16) 0.0327(13) -0.0026(13) -0.0027(11) 0.0086(12)
C22 0.0401(14) 0.0372(15) 0.0288(12) 0.0035(12) -0.0030(11) 0.0003(12)
C56 0.0360(13) 0.0425(16) 0.0308(13) -0.0048(13) 0.0043(11) -0.0032(12)
C62 0.0346(13) 0.0408(17) 0.0415(14) -0.0004(14) -0.0024(11) -0.0036(12)
C29 0.0372(13) 0.0431(16) 0.0256(12) -0.0063(12) 0.0044(10) 0.0047(12)
C70 0.0323(13) 0.0519(18) 0.0288(12) -0.0041(13) 0.0029(10) 0.0042(12)
C63 0.0351(14) 0.0519(19) 0.0419(15) -0.0013(15) -0.0039(11) -0.0141(13)
C71 0.0391(14) 0.0546(19) 0.0298(13) 0.0016(14) -0.0002(11) 0.0076(14)
C72 0.0345(13) 0.059(2) 0.0322(13) -0.0007(15) -0.0016(11) 0.0120(13)
C65 0.0357(13) 0.0342(15) 0.0425(14) 0.0010(13) 0.0068(11) -0.0056(12)
C73 0.0331(13) 0.063(2) 0.0348(14) -0.0034(15) -0.0026(11) 0.0105(14)
C52 0.0362(13) 0.0554(19) 0.0358(14) 0.0039(14) 0.0082(11) -0.0062(13)
C74 0.0368(14) 0.070(2) 0.0361(14) -0.0028(16) -0.0040(11) 0.0168(14)
C37 0.0433(15) 0.0458(17) 0.0356(14) -0.0092(14) 0.0073(12) -0.0070(13)
C64 0.0438(15) 0.0367(16) 0.0449(15) -0.0051(14) 0.0085(12) -0.0108(13)
C45 0.0452(15) 0.061(2) 0.0277(13) -0.0018(14) -0.0044(11) -0.0009(14)
C46 0.0411(15) 0.0539(19) 0.0396(15) 0.0133(15) -0.0093(12) 0.0001(14)
C82 0.0466(16) 0.065(2) 0.0416(16) -0.0028(17) 0.0059(13) 0.0087(15)
C75 0.0295(13) 0.076(2) 0.0419(15) -0.0117(17) -0.0027(12) 0.0141(14)
C34 0.0585(18) 0.054(2) 0.0411(15) -0.0126(15) -0.0010(13) 0.0147(16)
C47 0.0502(16) 0.064(2) 0.0287(13) 0.0098(14) -0.0051(12) -0.0129(15)
C48 0.0591(18) 0.0472(19) 0.0535(18) -0.0156(16) -0.0039(15) -0.0144(16)
C35 0.0443(15) 0.0522(19) 0.0593(18) -0.0136(17) 0.0015(14) 0.0132(15)
C80 0.0264(13) 0.072(2) 0.0610(19) -0.0149(19) 0.0031(13) 0.0097(14)
C81 0.0433(16) 0.065(2) 0.0584(19) -0.0031(18) 0.0108(14) 0.0082(15)
C36 0.0624(18) 0.0449(18) 0.0474(17) 0.0028(15) -0.0026(14) 0.0140(15)
C31 0.074(2) 0.061(2) 0.0427(16) -0.0034(17) 0.0309(16) 0.0039(18)
C32 0.073(2) 0.0486(19) 0.0384(15) -0.0050(15) 0.0124(14) 0.0149(16)
C79 0.0333(15) 0.080(3) 0.079(2) -0.023(2) 0.0102(15) 0.0040(16)
C76 0.0535(19) 0.098(3) 0.0450(17) -0.016(2) -0.0057(14) 0.0282(19)
C53 0.0604(19) 0.079(3) 0.0469(17) -0.0108(18) 0.0184(15) -0.0185(18)
C78 0.0384(16) 0.098(3) 0.075(2) -0.037(2) 0.0027(16) 0.0096(19)
C30 0.062(2) 0.101(3) 0.0523(19) -0.042(2) -0.0139(16) 0.019(2)
C54 0.064(2) 0.114(3) 0.057(2) -0.005(2) 0.0282(17) -0.026(2)
C77 0.0515(19) 0.112(3) 0.055(2) -0.030(2) -0.0026(16) 0.025(2)
C40 0.074(4) 0.049(4) 0.051(4) -0.017(3) 0.016(3) -0.020(4)
C42 0.050(3) 0.060(3) 0.043(2) -0.012(3) 0.0120(19) 0.000(2)
C39 0.051(2) 0.064(3) 0.0326(19) -0.011(2) 0.007(2) -0.007(3)
C50 0.082(2) 0.095(3) 0.0678(17) -0.0397(19) -0.0120(16) -0.0021(19)
C51 0.082(2) 0.095(3) 0.0678(17) -0.0397(19) -0.0120(16) -0.0021(19)
C43 0.050(3) 0.060(3) 0.043(2) -0.012(3) 0.0120(19) 0.000(2)
C41 0.074(4) 0.049(4) 0.051(4) -0.017(3) 0.016(3) -0.020(4)
C38 0.051(2) 0.064(3) 0.0326(19) -0.011(2) 0.007(2) -0.007(3)
C49 0.082(2) 0.095(3) 0.0678(17) -0.0397(19) -0.0120(16) -0.0021(19)

loop_
_atom_type_symbol
_atom_type_description
_atom_type_scat_dispersion_real
_atom_type_scat_dispersion_imag
_atom_type_scat_source
C C 0.0181 0.0091 'International Tables Vol C Tables 4.2.6.8 and 6.1.1.4'
H H 0.0000 0.0000 'International Tables Vol C Tables 4.2.6.8 and 6.1.1.4'
N N 0.0311 0.0180 'International Tables Vol C Tables 4.2.6.8 and 6.1.1.4'
O O 0.0492 0.0322 'International Tables Vol C Tables 4.2.6.8 and 6.1.1.4'

loop_
_geom_angle_atom_site_label_1
_geom_angle_atom_site_label_2
_geom_angle_atom_site_label_3
_geom_angle
C2 O1 C48 110.59(19)
C6 O2 C55 115.58(17)
C10 O3 C52 110.14(18)
C14 O4 C69 115.13(19)
N2 N1 C56 119.0(2)
C57 N1 N2 110.8(2)
C57 N1 C56 129.9(2)
N5 N4 C70 118.6(2)
C71 N4 N5 111.1(2)
C71 N4 C70 130.1(2)
N2 N3 C58 109.7(2)
N3 N2 N1 106.6(2)
C2 C1 C17 118.0(2)
C2 C1 C16 121.9(2)
C17 C1 C16 120.0(2)
C1 C2 O1 119.3(2)
C3 C2 O1 119.7(2)
C3 C2 C1 121.0(2)
N6 N5 N4 106.2(2)
C17 C18 C29 120.4(2)
C19 C18 C17 117.3(2)
C19 C18 C29 122.2(2)
C18 C17 C1 122.8(2)
O4 C14 C15 120.2(2)
O4 C14 C13 118.0(2)
C15 C14 C13 121.5(2)
N5 N6 C72 110.0(2)
C2 C3 C19 118.9(2)
C2 C3 C4 121.9(2)
C19 C3 C4 119.0(2)
C9 C10 O3 119.6(2)
C9 C10 C11 121.0(2)
C11 C10 O3 119.4(2)
N3 C58 C57 107.4(2)
N3 C58 C59 122.4(2)
C57 C58 C59 130.1(2)
O2 C6 C5 120.8(2)
O2 C6 C7 118.1(2)
C7 C6 C5 121.0(2)
C13 C26 C27 122.5(2)
C14 C15 C16 121.3(2)
C28 C15 C14 118.4(2)
C28 C15 C16 119.7(2)
C1 C16 C15 109.35(19)
N1 C57 C58 105.5(2)
C6 C5 C4 122.2(2)
C20 C5 C6 117.9(2)
C20 C5 C4 119.4(2)
C68 C59 C58 121.1(2)
C60 C59 C58 120.0(2)
C60 C59 C68 118.9(2)
C26 C27 C44 119.4(2)
C28 C27 C26 117.7(2)
C28 C27 C44 122.7(2)
C21 C20 C5 123.1(2)
C14 C13 C12 121.1(2)
C26 C13 C14 117.8(2)
C26 C13 C12 120.7(2)
C10 C9 C23 118.4(2)
C10 C9 C8 122.6(2)
C23 C9 C8 118.9(2)
C18 C19 C3 121.9(2)
C67 C68 C59 121.2(2)
C10 C11 C12 122.2(2)
C25 C11 C10 117.8(2)
C25 C11 C12 120.0(2)
C20 C21 C33 122.5(2)
C20 C21 C22 116.8(2)
C22 C21 C33 120.6(3)
C13 C12 C11 110.91(19)
C68 C67 C66 121.0(2)
C5 C4 C3 110.03(19)
C6 C7 C8 120.2(2)
C22 C7 C6 118.8(2)
C22 C7 C8 120.7(2)
C23 C24 C37 120.7(2)
C25 C24 C23 116.7(2)
C25 C24 C37 122.5(2)
C61 C66 C67 118.1(2)
C61 C66 C65 119.6(2)
C65 C66 C67 122.3(2)
C27 C44 C45 108.2(2)
C27 C44 C47 112.2(2)
C46 C44 C27 110.2(2)
C46 C44 C45 110.0(2)
C46 C44 C47 108.2(2)
C47 C44 C45 108.1(2)
O4 C69 C70 111.5(2)
C66 C61 C62 118.7(2)
C60 C61 C66 119.8(2)
C60 C61 C62 121.5(2)
C27 C28 C15 122.0(2)
O2 C55 C56 110.1(2)
C24 C23 C9 122.3(2)
C9 C8 C7 110.5(2)
C59 C60 C61 121.0(2)
C24 C25 C11 123.5(2)
C21 C33 C35 111.2(2)
C34 C33 C21 109.0(2)
C34 C33 C35 108.5(2)
C36 C33 C21 110.2(2)
C36 C33 C34 109.8(2)
C36 C33 C35 108.2(2)
C7 C22 C21 122.2(3)
N1 C56 C55 108.8(2)
C63 C62 C61 120.2(3)
C31 C29 C18 109.1(2)
C31 C29 C32 109.1(2)
C31 C29 C30 109.3(3)
C32 C29 C18 112.3(2)
C32 C29 C30 107.8(3)
C30 C29 C18 109.3(2)
N4 C70 C69 109.8(2)
C62 C63 C64 121.2(3)
N4 C71 C72 105.7(3)
N6 C72 C71 107.0(3)
N6 C72 C73 122.7(2)
C71 C72 C73 130.3(3)
C64 C65 C66 120.2(3)
C74 C73 C72 120.1(3)
C74 C73 C82 118.7(3)
C82 C73 C72 121.2(2)
O3 C52 C53 111.1(2)
C73 C74 C75 120.7(3)
C24 C37 C42 112.3(4)
C24 C37 C39 110.7(3)
C40 C37 C24 109.5(7)
C40 C37 C42 101.9(7)
C43 C37 C24 110.9(2)
C43 C37 C39 107.0(3)
C41 C37 C24 108.3(3)
C41 C37 C39 107.8(3)
C41 C37 C43 112.1(4)
C38 C37 C24 112.5(4)
C38 C37 C40 115.1(7)
C38 C37 C42 105.0(6)
C65 C64 C63 120.1(3)
C81 C82 C73 122.2(3)
C74 C75 C80 119.5(3)
C76 C75 C74 122.0(3)
C76 C75 C80 118.4(3)
O1 C48 C49 110.5(3)
C75 C80 C79 119.4(3)
C81 C80 C75 118.7(3)
C81 C80 C79 121.9(3)
C82 C81 C80 120.0(3)
C78 C79 C80 119.7(4)
C77 C76 C75 120.9(4)
C52 C53 C54 111.7(3)
C79 C78 C77 121.0(4)
C76 C77 C78 120.6(3)
C48 C49 C51 127.5(8)
C50 C49 C48 114.7(4)

loop_
_geom_bond_atom_site_label_1
_geom_bond_atom_site_label_2
_geom_bond_distance
O1 C2 1.396(3)
O1 C48 1.440(3)
O2 C6 1.385(3)
O2 C55 1.428(3)
O3 C10 1.402(3)
O3 C52 1.446(3)
O4 C14 1.393(3)
O4 C69 1.421(3)
N1 N2 1.347(3)
N1 C57 1.346(3)
N1 C56 1.457(3)
N4 N5 1.348(3)
N4 C70 1.463(3)
N4 C71 1.345(4)
N3 N2 1.318(3)
N3 C58 1.360(3)
C1 C2 1.393(3)
C1 C17 1.394(3)
C1 C16 1.516(3)
C2 C3 1.384(3)
N5 N6 1.321(3)
C18 C17 1.389(3)
C18 C19 1.384(3)
C18 C29 1.539(3)
C14 C15 1.393(3)
C14 C13 1.401(3)
N6 C72 1.367(4)
C3 C19 1.399(3)
C3 C4 1.523(3)
C10 C9 1.391(4)
C10 C11 1.394(3)
C58 C57 1.369(3)
C58 C59 1.469(4)
C6 C5 1.401(3)
C6 C7 1.392(4)
C26 C27 1.397(3)
C26 C13 1.385(3)
C15 C16 1.519(3)
C15 C28 1.392(3)
C5 C20 1.395(4)
C5 C4 1.513(4)
C59 C68 1.421(3)
C59 C60 1.376(3)
C27 C44 1.532(3)
C27 C28 1.388(3)
C20 C21 1.390(4)
C13 C12 1.518(3)
C9 C23 1.398(3)
C9 C8 1.517(3)
C68 C67 1.360(4)
C11 C12 1.519(3)
C11 C25 1.391(3)
C21 C33 1.532(4)
C21 C22 1.402(3)
C67 C66 1.423(3)
C7 C8 1.517(3)
C7 C22 1.391(4)
C24 C23 1.391(3)
C24 C25 1.381(4)
C24 C37 1.536(4)
C66 C61 1.416(4)
C66 C65 1.418(4)
C44 C45 1.543(4)
C44 C46 1.532(3)
C44 C47 1.534(4)
C69 C70 1.520(3)
C61 C60 1.416(4)
C61 C62 1.418(3)
C55 C56 1.518(3)
C33 C34 1.530(3)
C33 C35 1.536(4)
C33 C36 1.520(4)
C62 C63 1.360(4)
C29 C31 1.521(4)
C29 C32 1.524(4)
C29 C30 1.528(4)
C63 C64 1.409(4)
C71 C72 1.371(4)
C72 C73 1.475(4)
C65 C64 1.363(4)
C73 C74 1.379(4)
C73 C82 1.410(4)
C52 C53 1.464(4)
C74 C75 1.417(4)
C37 C40 1.517(7)
C37 C42 1.558(6)
C37 C39 1.562(4)
C37 C43 1.517(4)
C37 C41 1.515(5)
C37 C38 1.493(6)
C82 C81 1.362(4)
C75 C80 1.422(5)
C75 C76 1.407(4)
C48 C49 1.480(4)
C80 C81 1.415(4)
C80 C79 1.445(5)
C79 C78 1.352(5)
C76 C77 1.379(5)
C53 C54 1.539(4)
C78 C77 1.404(5)
C50 C49 1.429(5)
C51 C49 1.484(9)
